data_7207140
loop_
_publ_author_name
'Burrows, Andrew D.'
'Fisher, Laura C.'
'Hodgson, David'
'Mahon, Mary F.'
'Cessford, Naomi F.'
'D\"uren, Tina'
'Richardson, Christopher'
'Rigby, Sean P.'

_publ_section_title
;
 The synthesis, structures and reactions of zinc and cobalt metal--organic
 frameworks incorporating an alkyne-based dicarboxylate linker
;
_journal_issue 1
_journal_name_full CrystEngComm
_journal_page_first 188
_journal_paper_doi 10.1039/c1ce06044a
_journal_volume 14
_journal_year 2012
_chemical_formula_sum 'C33 H35 N3 O10.5 Zn2'
_chemical_formula_weight 772.38
_chemical_name_systematic
;
?
;
_space_group_IT_number 58
_symmetry_cell_setting orthorhombic
_symmetry_space_group_name_Hall '-P 2n 2n'
_symmetry_space_group_name_H-M 'P n m n'
_atom_sites_solution_hydrogens geom
_atom_sites_solution_primary direct
_atom_sites_solution_secondary difmap
_audit_creation_method SHELXL-97
_cell_angle_alpha 90.00
_cell_angle_beta 90.00
_cell_angle_gamma 90.00
_cell_formula_units_Z 8
_cell_length_a 19.8070(3)
_cell_length_b 27.7140(5)
_cell_length_c 27.8470(5)
_cell_measurement_reflns_used 138395
_cell_measurement_temperature 200(2)
_cell_measurement_theta_max 21.967
_cell_measurement_theta_min 2.910
_cell_volume 15286.1(5)
_computing_cell_refinement 'HKL Scalepack (Otwinowski & Minor 1997)'
_computing_data_collection 'Collect (Bruker AXS BV, 1997-2004)'
_computing_data_reduction 'Denzo & Scalepack (Otwinowski & Minor, 1997)'
_computing_molecular_graphics 'ORTEX (P.McArdle, 1995)'
_computing_publication_material 'SHELXL-97/2 (Sheldrick,1997)'
_computing_structure_refinement 'SHELXL-97 (Sheldrick, 1997)'
_computing_structure_solution 'SHELXS-97 (Sheldrick, 1990)'
_diffrn_ambient_temperature 200(2)
_diffrn_measured_fraction_theta_full 0.991
_diffrn_measured_fraction_theta_max 0.991
_diffrn_measurement_device_type '95mm CCD camera on \k-goniostat'
_diffrn_measurement_method CCD
_diffrn_radiation_monochromator graphite
_diffrn_radiation_source 'fine-focus sealed tube'
_diffrn_radiation_type MoK\a
_diffrn_radiation_wavelength 0.71073
_diffrn_reflns_av_R_equivalents 0.1865
_diffrn_reflns_av_sigmaI/netI 0.0792
_diffrn_reflns_limit_h_max 20
_diffrn_reflns_limit_h_min -20
_diffrn_reflns_limit_k_max 29
_diffrn_reflns_limit_k_min -29
_diffrn_reflns_limit_l_max 29
_diffrn_reflns_limit_l_min -29
_diffrn_reflns_number 117607
_diffrn_reflns_theta_full 21.92
_diffrn_reflns_theta_max 21.92
_diffrn_reflns_theta_min 3.58
_exptl_absorpt_coefficient_mu 0.655
_exptl_absorpt_correction_T_max 0.75
_exptl_absorpt_correction_T_min 0.54
_exptl_absorpt_correction_type multi-scan
_exptl_absorpt_process_details
;
multi-scan from symmetry-related measurements
Sortav (Blessing 1995)
;
_exptl_crystal_colour Colourless
_exptl_crystal_density_diffrn 0.671
_exptl_crystal_density_method 'not measured'
_exptl_crystal_description Block
_exptl_crystal_F_000 3184
_exptl_crystal_size_max 0.35
_exptl_crystal_size_mid 0.30
_exptl_crystal_size_min 0.30
_platon_squeeze_details
;
;
_refine_diff_density_max 0.549
_refine_diff_density_min -0.481
_refine_diff_density_rms 0.049
_refine_ls_extinction_method none
_refine_ls_goodness_of_fit_ref 0.985
_refine_ls_hydrogen_treatment constr
_refine_ls_matrix_type full
_refine_ls_number_parameters 331
_refine_ls_number_reflns 9432
_refine_ls_number_restraints 0
_refine_ls_restrained_S_all 0.985
_refine_ls_R_factor_all 0.1209
_refine_ls_R_factor_gt 0.0602
_refine_ls_shift/su_max 0.001
_refine_ls_shift/su_mean 0.000
_refine_ls_structure_factor_coef Fsqd
_refine_ls_weighting_details 'calc w=1/[\s^2^(Fo^2^)+(0.0976P)^2^+0.0000P] where P=(Fo^2^+2Fc^2^)/3'
_refine_ls_weighting_scheme calc
_refine_ls_wR_factor_gt 0.1523
_refine_ls_wR_factor_ref 0.1769
_reflns_number_gt 5767
_reflns_number_total 9432
_reflns_threshold_expression >2sigma(I)
_cod_data_source_file c1ce06044a.txt
_cod_data_source_block k08adb13
_cod_depositor_comments
;
The following automatic conversions were performed:

'_symmetry_cell_setting' value 'Orthorhombic' changed to
'orthorhombic' according to
/home/saulius/struct/CIF-dictionaries/cif_core.dic dictionary named
'cif_core.dic' version 2.4.1 from
2010-06-29.

'_exptl_absorpt_correction_type' value 'Multi-Scan'
changed to 'multi-scan' according to
/home/saulius/struct/CIF-dictionaries/cif_core.dic dictionary named
'cif_core.dic' version 2.4.1 from 2010-06-29.

Automatic conversion script
Id: cif_fix_values 1715 2011-07-08 13:25:40Z adriana 
;
_cod_original_sg_symbol_H-M Pnmn
_cod_original_formula_sum 'C33 H35 N3 O10.50 Zn2'
_cod_database_code 7207140

loop_
_symmetry_equiv_pos_as_xyz
'x, y, z'
'-x+1/2, -y+1/2, z+1/2'
'x+1/2, -y+1/2, -z+1/2'
'-x, y, -z'
'-x, -y, -z'
'x-1/2, y-1/2, -z-1/2'
'-x-1/2, y-1/2, z-1/2'
'x, -y, z'

loop_
_atom_site_label
_atom_site_type_symbol
_atom_site_fract_x
_atom_site_fract_y
_atom_site_fract_z
_atom_site_U_iso_or_equiv
_atom_site_adp_type
_atom_site_occupancy
_atom_site_symmetry_multiplicity
_atom_site_calc_flag
_atom_site_refinement_flags
Zn1 Zn 0.68856(3) 0.05763(2) 0.381992(19) 0.0550(2) Uani 1 1 d .
Zn2 Zn 0.80041(3) 0.0000 0.43794(2) 0.0440(2) Uani 1 2 d S
Zn3 Zn 0.80124(4) 0.0000 0.32423(3) 0.0594(3) Uani 1 2 d S
O1 O 0.74407(19) 0.0000 0.38170(13) 0.0454(11) Uani 1 2 d S
O2 O 0.68989(18) 0.08457(15) 0.44813(15) 0.0857(13) Uani 1 1 d .
O3 O 0.7824(2) 0.05424(14) 0.48100(12) 0.0781(11) Uani 1 1 d .
O4 O 0.7948(2) 0.4001(2) 0.8295(2) 0.148(2) Uani 1 1 d .
O5 O 0.7034(3) 0.4382(3) 0.7959(3) 0.197(4) Uani 1 1 d .
O6 O 0.8959(2) 0.0000 0.34774(17) 0.0730(16) Uani 1 2 d S
O7 O 0.8978(2) 0.0000 0.42907(16) 0.0605(14) Uani 1 2 d S
O8 O 1.59241(15) -0.04037(13) 0.37688(12) 0.0659(10) Uani 1 1 d .
O9 O 0.7002(5) 0.0000 0.2803(5) 0.402(14) Uani 1 2 d S
O10 O 0.8545(8) 0.0000 0.2520(4) 0.374(11) Uani 1 2 d S
C1 C 0.7340(3) 0.0827(2) 0.4794(2) 0.0730(17) Uani 1 1 d .
C2 C 0.7291(3) 0.1177(2) 0.5202(2) 0.0806(18) Uani 1 1 d .
C3 C 0.6770(4) 0.1492(3) 0.5242(3) 0.141(3) Uani 1 1 d .
H3 H 0.6419 0.1485 0.5010 0.170 Uiso 1 1 calc R
C4 C 0.6737(5) 0.1830(3) 0.5618(3) 0.171(4) Uani 1 1 d .
H4 H 0.6363 0.2044 0.5635 0.205 Uiso 1 1 calc R
C5 C 0.7237(5) 0.1855(3) 0.5964(3) 0.132(3) Uani 1 1 d .
C6 C 0.7713(5) 0.1525(3) 0.5928(3) 0.146(4) Uani 1 1 d .
H6 H 0.8053 0.1524 0.6169 0.176 Uiso 1 1 calc R
C7 C 0.7765(4) 0.1172(3) 0.5561(3) 0.129(3) Uani 1 1 d .
H7 H 0.8117 0.0939 0.5563 0.154 Uiso 1 1 calc R
C8 C 0.7236(4) 0.2204(4) 0.6310(3) 0.162(4) Uani 1 1 d .
C9 C 0.7246(5) 0.2509(4) 0.6612(4) 0.170(4) Uani 1 1 d .
C10 C 0.7300(5) 0.2883(4) 0.6980(4) 0.172(4) Uani 1 1 d .
C11 C 0.7785(5) 0.2898(4) 0.7305(4) 0.189(5) Uani 1 1 d .
H11 H 0.8101 0.2641 0.7317 0.226 Uiso 1 1 calc R
C12 C 0.7854(4) 0.3278(4) 0.7632(3) 0.181(5) Uani 1 1 d .
H12 H 0.8227 0.3288 0.7846 0.217 Uiso 1 1 calc R
C13 C 0.7398(4) 0.3620(4) 0.7640(4) 0.189(5) Uani 1 1 d .
C14 C 0.6922(5) 0.3644(4) 0.7298(5) 0.259(8) Uani 1 1 d .
H14 H 0.6627 0.3914 0.7278 0.311 Uiso 1 1 calc R
C15 C 0.6872(5) 0.3266(5) 0.6974(5) 0.265(8) Uani 1 1 d .
H15 H 0.6524 0.3275 0.6739 0.318 Uiso 1 1 calc R
C16 C 0.7458(4) 0.4065(5) 0.7958(4) 0.208(6) Uani 1 1 d .
C17 C 0.9245(3) 0.0000 0.3885(3) 0.0570(19) Uani 1 2 d S
C18 C 1.0024(3) 0.0000 0.3888(3) 0.063(2) Uani 1 2 d S
C19 C 1.0343(4) 0.0000 0.3452(4) 0.137(5) Uani 1 2 d S
H19 H 1.0084 0.0000 0.3165 0.164 Uiso 1 2 calc SR
C20 C 1.1045(4) 0.0000 0.3427(3) 0.168(6) Uani 1 2 d S
H20 H 1.1264 0.0000 0.3124 0.201 Uiso 1 2 calc SR
C21 C 1.1428(4) 0.0000 0.3851(3) 0.087(3) Uani 1 2 d S
C22 C 1.1074(4) 0.0000 0.4272(3) 0.095(3) Uani 1 2 d S
H22 H 1.1316 0.0000 0.4566 0.114 Uiso 1 2 calc SR
C23 C 1.0376(4) 0.0000 0.4285(3) 0.082(3) Uani 1 2 d S
H23 H 1.0150 0.0000 0.4586 0.098 Uiso 1 2 calc SR
C24 C 1.2151(4) 0.0000 0.3844(3) 0.105(3) Uani 1 2 d S
C25 C 1.2747(4) 0.0000 0.3816(3) 0.102(3) Uani 1 2 d S
C26 C 1.3470(4) 0.0000 0.3792(3) 0.083(3) Uani 1 2 d S
C27 C 1.3817(3) -0.0436(3) 0.3782(2) 0.110(2) Uani 1 1 d .
H27 H 1.3580 -0.0734 0.3782 0.132 Uiso 1 1 calc R
C28 C 1.4513(3) -0.0427(3) 0.3772(2) 0.096(2) Uani 1 1 d .
H28 H 1.4754 -0.0723 0.3779 0.115 Uiso 1 1 calc R
C29 C 1.4870(3) 0.0000 0.3752(2) 0.066(2) Uani 1 2 d S
C30 C 1.5646(3) 0.0000 0.3764(2) 0.0525(19) Uani 1 2 d S

loop_
_atom_site_aniso_label
_atom_site_aniso_U_11
_atom_site_aniso_U_22
_atom_site_aniso_U_33
_atom_site_aniso_U_23
_atom_site_aniso_U_13
_atom_site_aniso_U_12
Zn1 0.0376(3) 0.0730(5) 0.0544(4) 0.0053(3) 0.0012(3) 0.0088(3)
Zn2 0.0306(4) 0.0531(6) 0.0484(5) 0.000 -0.0014(3) 0.000
Zn3 0.0391(5) 0.0754(7) 0.0638(6) 0.000 0.0108(4) 0.000
O1 0.032(2) 0.051(3) 0.053(2) 0.000 0.003(2) 0.000
O2 0.043(2) 0.105(3) 0.109(3) -0.047(3) -0.010(2) 0.013(2)
O3 0.080(3) 0.074(3) 0.080(3) -0.033(2) -0.007(2) 0.014(2)
O4 0.080(4) 0.187(6) 0.178(5) -0.128(4) 0.012(3) -0.002(4)
O5 0.070(4) 0.211(7) 0.311(9) -0.192(7) -0.023(4) 0.029(4)
O6 0.034(3) 0.124(5) 0.061(3) 0.000 0.002(2) 0.000
O7 0.035(3) 0.093(4) 0.053(3) 0.000 0.001(2) 0.000
O8 0.0314(19) 0.078(3) 0.088(2) -0.004(2) -0.0047(16) 0.0013(19)
O9 0.124(9) 0.86(5) 0.216(12) 0.000 -0.023(8) 0.000
O10 0.273(16) 0.68(3) 0.174(10) 0.000 -0.055(10) 0.000
C1 0.040(4) 0.086(5) 0.093(4) -0.044(4) 0.007(3) 0.001(3)
C2 0.056(4) 0.081(5) 0.105(5) -0.041(4) -0.005(3) 0.022(4)
C3 0.085(5) 0.172(8) 0.167(7) -0.104(7) -0.045(5) 0.038(5)
C4 0.142(8) 0.174(9) 0.196(9) -0.133(8) -0.054(7) 0.075(7)
C5 0.105(6) 0.124(7) 0.166(8) -0.094(6) -0.026(6) 0.022(5)
C6 0.143(7) 0.176(9) 0.120(6) -0.092(6) -0.050(6) 0.043(7)
C7 0.119(6) 0.130(7) 0.138(6) -0.074(6) -0.047(5) 0.049(5)
C8 0.141(7) 0.173(9) 0.173(8) -0.127(7) -0.030(6) 0.044(7)
C9 0.138(7) 0.189(10) 0.185(8) -0.128(8) -0.030(6) 0.026(7)
C10 0.126(8) 0.193(11) 0.196(9) -0.139(8) -0.049(7) 0.038(8)
C11 0.145(8) 0.194(10) 0.227(10) -0.139(9) -0.069(8) 0.068(8)
C12 0.110(7) 0.220(11) 0.212(9) -0.172(9) -0.061(6) 0.056(7)
C13 0.091(6) 0.219(11) 0.258(10) -0.218(9) -0.044(7) 0.049(7)
C14 0.145(9) 0.265(13) 0.367(16) -0.271(13) -0.133(10) 0.095(8)
C15 0.163(10) 0.288(15) 0.344(16) -0.254(14) -0.120(10) 0.106(10)
C16 0.047(5) 0.303(15) 0.273(12) -0.221(11) -0.031(7) 0.007(7)
C17 0.044(4) 0.064(5) 0.063(5) 0.000 -0.001(4) 0.000
C18 0.022(4) 0.105(7) 0.064(5) 0.000 0.008(4) 0.000
C19 0.035(5) 0.278(16) 0.098(8) 0.000 -0.005(5) 0.000
C20 0.030(5) 0.39(2) 0.082(7) 0.000 -0.004(5) 0.000
C21 0.028(4) 0.124(8) 0.110(7) 0.000 0.010(5) 0.000
C22 0.035(5) 0.174(10) 0.076(6) 0.000 -0.014(4) 0.000
C23 0.042(5) 0.153(9) 0.051(5) 0.000 -0.011(4) 0.000
C24 0.031(6) 0.173(11) 0.111(7) 0.000 0.001(5) 0.000
C25 0.030(5) 0.168(10) 0.108(7) 0.000 0.005(5) 0.000
C26 0.026(5) 0.125(9) 0.099(6) 0.000 0.004(4) 0.000
C27 0.030(4) 0.117(6) 0.184(7) -0.010(5) -0.001(4) -0.009(4)
C28 0.030(3) 0.095(5) 0.162(6) -0.014(5) 0.005(3) -0.006(3)
C29 0.023(4) 0.111(7) 0.063(5) 0.000 0.001(3) 0.000
C30 0.030(4) 0.079(6) 0.049(4) 0.000 0.000(3) 0.000

loop_
_atom_type_symbol
_atom_type_description
_atom_type_scat_dispersion_real
_atom_type_scat_dispersion_imag
_atom_type_scat_source
C C 0.0033 0.0016 'International Tables Vol C Tables 4.2.6.8 and 6.1.1.4'
H H 0.0000 0.0000 'International Tables Vol C Tables 4.2.6.8 and 6.1.1.4'
O O 0.0106 0.0060 'International Tables Vol C Tables 4.2.6.8 and 6.1.1.4'
N N 0.0061 0.0033 'International Tables Vol C Tables 4.2.6.8 and 6.1.1.4'
Zn Zn 0.2839 1.4301 'International Tables Vol C Tables 4.2.6.8 and 6.1.1.4'

loop_
_geom_angle_atom_site_label_1
_geom_angle_atom_site_label_2
_geom_angle_atom_site_label_3
_geom_angle
_geom_angle_site_symmetry_1
_geom_angle_site_symmetry_3
O4 Zn1 O1 114.0(2) 2_654 .
O4 Zn1 O8 105.16(17) 2_654 8_455
O1 Zn1 O8 110.36(14) . 8_455
O4 Zn1 O2 118.6(3) 2_654 .
O1 Zn1 O2 107.81(16) . .
O8 Zn1 O2 99.85(14) 8_455 .
O1 Zn2 O7 118.18(17) . .
O1 Zn2 O3 113.17(13) . 8
O7 Zn2 O3 105.00(15) . 8
O1 Zn2 O3 113.17(13) . .
O7 Zn2 O3 105.00(15) . .
O3 Zn2 O3 100.5(2) 8 .
O1 Zn2 Zn1 35.67(6) . 8
O7 Zn2 Zn1 129.49(10) . 8
O3 Zn2 Zn1 77.57(12) 8 8
O3 Zn2 Zn1 124.45(12) . 8
O5 Zn3 O5 130.2(6) 2_654 7_755
O5 Zn3 O1 108.2(2) 2_654 .
O5 Zn3 O1 108.2(2) 7_755 .
O5 Zn3 O6 100.6(2) 2_654 .
O5 Zn3 O6 100.6(2) 7_755 .
O1 Zn3 O6 106.04(17) . .
O5 Zn3 O10 69.7(2) 2_654 .
O5 Zn3 O10 69.7(2) 7_755 .
O1 Zn3 O10 172.4(4) . .
O6 Zn3 O10 81.6(4) . .
O5 Zn3 O9 75.0(2) 2_654 .
O5 Zn3 O9 75.0(2) 7_755 .
O1 Zn3 O9 86.2(3) . .
O6 Zn3 O9 167.8(3) . .
O10 Zn3 O9 86.3(4) . .
Zn2 O1 Zn1 109.00(13) . 8
Zn2 O1 Zn1 109.00(13) . .
Zn1 O1 Zn1 110.91(18) 8 .
Zn2 O1 Zn3 109.25(18) . .
Zn1 O1 Zn3 109.32(13) 8 .
Zn1 O1 Zn3 109.33(13) . .
C1 O2 Zn1 130.4(4) . .
C1 O3 Zn2 127.4(4) . .
C16 O4 Zn1 124.9(5) . 2_655
C16 O5 Zn3 133.6(5) . 2_655
C17 O6 Zn3 135.7(4) . .
C17 O7 Zn2 122.3(4) . .
C30 O8 Zn1 130.3(4) . 8_655
O2 C1 O3 126.6(5) . .
O2 C1 C2 117.5(6) . .
O3 C1 C2 115.9(5) . .
C3 C2 C7 117.9(6) . .
C3 C2 C1 122.0(6) . .
C7 C2 C1 120.0(6) . .
C2 C3 C4 121.7(7) . .
C2 C3 H3 119.2 . .
C4 C3 H3 119.2 . .
C5 C4 C3 121.3(7) . .
C5 C4 H4 119.3 . .
C3 C4 H4 119.3 . .
C6 C5 C8 123.1(8) . .
C6 C5 C4 115.0(7) . .
C8 C5 C4 121.8(8) . .
C5 C6 C7 125.8(7) . .
C5 C6 H6 117.1 . .
C7 C6 H6 117.1 . .
C2 C7 C6 117.9(7) . .
C2 C7 H7 121.1 . .
C6 C7 H7 121.1 . .
C9 C8 C5 179.0(10) . .
C8 C9 C10 176.7(11) . .
C11 C10 C15 115.9(8) . .
C11 C10 C9 123.8(10) . .
C15 C10 C9 120.1(9) . .
C10 C11 C12 122.8(9) . .
C10 C11 H11 118.6 . .
C12 C11 H11 118.6 . .
C13 C12 C11 119.2(8) . .
C13 C12 H12 120.4 . .
C11 C12 H12 120.4 . .
C12 C13 C14 120.6(7) . .
C12 C13 C16 122.8(8) . .
C14 C13 C16 115.3(9) . .
C13 C14 C15 118.3(9) . .
C13 C14 H14 120.8 . .
C15 C14 H14 120.8 . .
C10 C15 C14 122.6(9) . .
C10 C15 H15 118.7 . .
C14 C15 H15 118.7 . .
O5 C16 O4 125.9(7) . .
O5 C16 C13 122.1(8) . .
O4 C16 C13 110.5(10) . .
O7 C17 O6 128.5(6) . .
O7 C17 C18 114.7(6) . .
O6 C17 C18 116.8(7) . .
C23 C18 C19 120.4(7) . .
C23 C18 C17 122.6(7) . .
C19 C18 C17 117.1(7) . .
C18 C19 C20 120.2(8) . .
C18 C19 H19 119.9 . .
C20 C19 H19 119.9 . .
C19 C20 C21 120.0(8) . .
C19 C20 H20 120.0 . .
C21 C20 H20 120.0 . .
C22 C21 C20 116.3(7) . .
C22 C21 C24 121.7(8) . .
C20 C21 C24 122.0(8) . .
C21 C22 C23 122.4(7) . .
C21 C22 H22 118.8 . .
C23 C22 H22 118.8 . .
C18 C23 C22 120.7(7) . .
C18 C23 H23 119.6 . .
C22 C23 H23 119.6 . .
C25 C24 C21 177.1(10) . .
C24 C25 C26 179.0(10) . .
C27 C26 C27 120.8(7) 8 .
C27 C26 C25 119.6(4) 8 .
C27 C26 C25 119.6(4) . .
C28 C27 C26 118.5(7) . .
C28 C27 H27 120.7 . .
C26 C27 H27 120.7 . .
C29 C28 C27 122.0(7) . .
C29 C28 H28 119.0 . .
C27 C28 H28 119.0 . .
C28 C29 C28 118.1(7) 8 .
C28 C29 C30 120.8(3) 8 .
C28 C29 C30 120.8(3) . .
O8 C30 O8 127.5(6) 8 .
O8 C30 C29 116.2(3) 8 .
O8 C30 C29 116.2(3) . .

loop_
_geom_bond_atom_site_label_1
_geom_bond_atom_site_label_2
_geom_bond_distance
_geom_bond_site_symmetry_2
Zn1 O4 1.903(4) 2_654
Zn1 O1 1.939(2) .
Zn1 O8 1.969(3) 8_455
Zn1 O2 1.987(4) .
Zn2 O1 1.923(4) .
Zn2 O7 1.946(4) .
Zn2 O3 1.956(3) 8
Zn2 O3 1.956(3) .
Zn2 Zn1 3.1442(8) 8
Zn3 O5 1.888(5) 2_654
Zn3 O5 1.888(5) 7_755
Zn3 O1 1.960(4) .
Zn3 O6 1.986(5) .
Zn3 O10 2.270(14) .
Zn3 O9 2.345(11) .
O1 Zn1 1.939(2) 8
O2 C1 1.236(6) .
O3 C1 1.242(6) .
O4 C16 1.361(11) .
O4 Zn1 1.903(4) 2_655
O5 C16 1.216(11) .
O5 Zn3 1.888(5) 2_655
O6 C17 1.268(8) .
O7 C17 1.247(7) .
O8 C30 1.247(4) .
O8 Zn1 1.969(3) 8_655
C1 C2 1.496(7) .
C2 C3 1.355(8) .
C2 C7 1.371(8) .
C3 C4 1.406(9) .
C3 H3 0.9500 .
C4 C5 1.383(10) .
C4 H4 0.9500 .
C5 C6 1.319(10) .
C5 C8 1.365(10) .
C6 C7 1.420(9) .
C6 H6 0.9500 .
C7 H7 0.9500 .
C8 C9 1.192(9) .
C9 C10 1.461(10) .
C10 C11 1.321(10) .
C10 C15 1.358(12) .
C11 C12 1.399(10) .
C11 H11 0.9500 .
C12 C13 1.310(10) .
C12 H12 0.9500 .
C13 C14 1.343(11) .
C13 C16 1.522(10) .
C14 C15 1.386(11) .
C14 H14 0.9500 .
C15 H15 0.9500 .
C17 C18 1.544(9) .
C18 C23 1.306(9) .
C18 C19 1.369(10) .
C19 C20 1.392(11) .
C19 H19 0.9500 .
C20 C21 1.402(11) .
C20 H20 0.9500 .
C21 C22 1.367(10) .
C21 C24 1.431(11) .
C22 C23 1.384(10) .
C22 H22 0.9500 .
C23 H23 0.9500 .
C24 C25 1.182(10) .
C25 C26 1.436(11) .
C26 C27 1.390(7) 8
C26 C27 1.390(7) .
C27 C28 1.379(7) .
C27 H27 0.9500 .
C28 C29 1.379(7) .
C28 H28 0.9500 .
C29 C28 1.379(7) 8
C29 C30 1.537(9) .
C30 O8 1.247(4) 8

loop_
_platon_squeeze_void_nr
_platon_squeeze_void_average_x
_platon_squeeze_void_average_y
_platon_squeeze_void_average_z
_platon_squeeze_void_volume
_platon_squeeze_void_count_electrons
1 -0.007 -0.007 -0.004 11911.8 991.1
